data_2107004
loop_
_publ_author_name
'Jeitschko, W.'
'Donohue, P.C.'

_publ_section_title
;
 High-pressure Cr P2 and Cr As2 with Os Ge2-type structures and crystal
 chemistry of transition-metal dipnictides
;
_journal_name_full 'Acta Crystallographica B (24,1968-38,1982)'
_journal_page_first 783
_journal_page_last 789
_journal_volume 29
_journal_year 1973
_chemical_formula_sum 'Cr P2'
_space_group_IT_number 12
_symmetry_space_group_name_Hall '-C 2y'
_symmetry_space_group_name_H-M 'C 1 2/m 1'
_cell_angle_alpha 90
_cell_angle_beta 119.47
_cell_angle_gamma 90
_cell_formula_units_Z 4
_cell_length_a 8.213
_cell_length_b 3.034
_cell_length_c 7.098
_cell_volume 153.985
_citation_journal_id_ASTM ACBCAR
_cod_data_source_file Jeitschko_ACBCAR_1973_652.cif
_cod_data_source_block Cr1P2
_cod_original_cell_volume 153.9851
_cod_original_formula_sum 'Cr1 P2'
_cod_database_code 2107004

loop_
_symmetry_equiv_pos_as_xyz
x,y,z
-x,y,-z
-x,-y,-z
x,-y,z
x+1/2,y+1/2,z
-x+1/2,y+1/2,-z
-x+1/2,-y+1/2,-z
x+1/2,-y+1/2,z

loop_
_atom_site_label
_atom_site_type_symbol
_atom_site_fract_x
_atom_site_fract_y
_atom_site_fract_z
_atom_site_occupancy
_atom_site_U_iso_or_equiv
P1 P 0.6017 0 0.4005 1 0.0
P2 P 0.1437 0 0.0288 1 0.0
Cr1 Cr 0.8426 0 0.2958 1 0.0
